data_9007473
loop_
_publ_author_name
'Baur, W. H.'

_publ_section_title
;
 Zur kristallchemie der salzhydrate. Die kristallstrukturen von MgSO4*4H2O
 (leonhardtit) und FeSO4*4H2O (rozenit)
 Locality: synthetic
;
_journal_issue 9
_journal_name_full 'Acta Crystallographica'
_journal_page_first 815
_journal_page_last 826
_journal_paper_doi 10.1107/S0365110X62002200
_journal_volume 15
_journal_year 1962
_chemical_formula_sum 'Fe2 H16 O16 S2'
_chemical_name_mineral Rozenite
_space_group_IT_number 14
_symmetry_space_group_name_Hall '-P 2yn'
_symmetry_space_group_name_H-M 'P 1 21/n 1'
_cell_angle_alpha 90
_cell_angle_beta 90.43
_cell_angle_gamma 90
_cell_formula_units_Z 2
_cell_length_a 5.979
_cell_length_b 13.648
_cell_length_c 7.977
_cell_volume 650.916
_database_code_amcsd 0009276
_exptl_crystal_density_diffrn 2.285
_cod_depositor_comments
;
  Z value inserted and formula chagend to reflect dimeric nature
  Water oxygen renamed so they are treated as oxygens.
                               Miguel.
;
_cod_original_formula_sum 'Fe S O8 H8'
_cod_database_code 9007473

loop_
_symmetry_equiv_pos_as_xyz
x,y,z
1/2+x,1/2-y,1/2+z
1/2-x,1/2+y,1/2-z
-x,-y,-z

loop_
_atom_site_label
_atom_site_fract_x
_atom_site_fract_y
_atom_site_fract_z
_atom_site_U_iso_or_equiv
Fe 0.06780 0.10260 0.21830 0.01077
S 0.19790 0.10960 0.82360 0.00887
O1 0.00710 0.04840 0.75540 0.01773
O2 0.25370 0.07680 0.99740 0.01773
O3 0.39500 0.09530 0.71350 0.01773
O4 0.13000 0.21330 0.81880 0.01773
O21 0.35850 0.07290 0.35850 0.02153
O22 0.76880 0.13910 0.08590 0.02153
O23 0.88370 0.12540 0.44210 0.02153
O24 0.18260 0.25000 0.21600 0.02153
H1 0.36000 0.07000 0.48500 0.03040
H2 0.44400 0.01700 0.32300 0.03040
H3 0.68200 0.19800 0.09200 0.03040
H4 0.68400 0.09800 0.01700 0.03040
H5 0.76600 0.17100 0.46300 0.03040
H6 0.93500 0.09600 0.54700 0.03040
H7 0.32200 0.24200 0.27500 0.03040
H8 0.62900 0.19000 0.75900 0.03040

loop_
_cod_related_entry_id
_cod_related_entry_database
_cod_related_entry_code
1 AMCSD 0009276
